data_2231659
loop_
_publ_author_name
'Asiri, Abdullah M.'
'Al-Youbi, Abdulrahman O.'
'Faidallah, Hassan M.'
'Ng, Seik Weng'
'Tiekink, Edward R. T.'

_publ_section_title
;
 Ethyl
 <i>N</i>-[4-(3-methyl-4,5-dihydrobenzo[<i>g</i>]indazol-1-yl)phenylsulfonyl]thiocarbamate
 ethanol monosolvate
;
_journal_coeditor_code PK2343
_journal_issue 9
_journal_name_full 'Acta Crystallographica Section E'
_journal_page_first o2450
_journal_paper_doi 10.1107/S1600536811034076
_journal_volume 67
_journal_year 2011
_chemical_formula_iupac 'C21 H21 N3 O3 S2 , C2 H6 O'
_chemical_formula_moiety 'C21 H21 N3 O3 S2, C2 H6 O'
_chemical_formula_sum 'C23 H27 N3 O4 S2'
_chemical_formula_weight 473.60
_chemical_name_systematic
;
Ethyl <i>N</i>-[4-(3-methyl-4,5-dihydrobenzo[<i>g</i>]indazol-
1-yl}phenylsulfonyl]thiocarbamate ethanol monosolvate
;
_space_group_IT_number 14
_symmetry_cell_setting monoclinic
_symmetry_space_group_name_Hall '-P 2ybc'
_symmetry_space_group_name_H-M 'P 1 21/c 1'
_atom_sites_solution_hydrogens geom
_atom_sites_solution_primary direct
_atom_sites_solution_secondary difmap
_audit_creation_method SHELXL97
_cell_angle_alpha 90.00
_cell_angle_beta 110.410(11)
_cell_angle_gamma 90.00
_cell_formula_units_Z 8
_cell_length_a 22.673(2)
_cell_length_b 12.5563(8)
_cell_length_c 17.3831(17)
_cell_measurement_reflns_used 2528
_cell_measurement_temperature 100(2)
_cell_measurement_theta_max 29.2237
_cell_measurement_theta_min 2.3402
_cell_volume 4638.1(8)
_computing_cell_refinement 'CrysAlis PRO (Agilent, 2010)'
_computing_data_collection 'CrysAlis PRO (Agilent, 2010)'
_computing_data_reduction 'CrysAlis PRO (Agilent, 2010)'
_computing_molecular_graphics
;
ORTEP-3 (Farrugia, 1997), DIAMOND (Brandenburg, 2006) and
Qmol (Gans & Shalloway, 2001)
;
_computing_publication_material 'publCIF (Westrip, 2010)'
_computing_structure_refinement 'SHELXL97 (Sheldrick, 2008)'
_computing_structure_solution 'SHELXS97 (Sheldrick, 2008)'
_diffrn_ambient_temperature 100(2)
_diffrn_detector_area_resol_mean 10.4041
_diffrn_measured_fraction_theta_full 0.969
_diffrn_measured_fraction_theta_max 0.969
_diffrn_measurement_device_type 'Agilent SuperNova Dual diffractometer with Atlas detector'
_diffrn_measurement_method \w
_diffrn_radiation_monochromator mirror
_diffrn_radiation_source 'SuperNova (Mo) X-ray Source'
_diffrn_radiation_type MoK\a
_diffrn_radiation_wavelength 0.71073
_diffrn_reflns_av_R_equivalents 0.0886
_diffrn_reflns_av_sigmaI/netI 0.1586
_diffrn_reflns_limit_h_max 29
_diffrn_reflns_limit_h_min -29
_diffrn_reflns_limit_k_max 16
_diffrn_reflns_limit_k_min -16
_diffrn_reflns_limit_l_max 15
_diffrn_reflns_limit_l_min -22
_diffrn_reflns_number 21133
_diffrn_reflns_theta_full 27.50
_diffrn_reflns_theta_max 27.50
_diffrn_reflns_theta_min 2.34
_diffrn_standards_interval_count 0
_diffrn_standards_interval_time 0
_diffrn_standards_number 0
_exptl_absorpt_coefficient_mu 0.265
_exptl_absorpt_correction_T_max 1.000
_exptl_absorpt_correction_T_min 0.786
_exptl_absorpt_correction_type multi-scan
_exptl_absorpt_process_details '(CrysAlis PRO; Agilent, 2010)'
_exptl_crystal_colour colourless
_exptl_crystal_density_diffrn 1.356
_exptl_crystal_density_method 'not measured'
_exptl_crystal_description plate
_exptl_crystal_F_000 2000
_exptl_crystal_size_max 0.25
_exptl_crystal_size_mid 0.25
_exptl_crystal_size_min 0.05
_refine_diff_density_max 0.802
_refine_diff_density_min -0.670
_refine_ls_extinction_method none
_refine_ls_goodness_of_fit_ref 1.031
_refine_ls_hydrogen_treatment constr
_refine_ls_matrix_type full
_refine_ls_number_parameters 581
_refine_ls_number_reflns 10333
_refine_ls_number_restraints 0
_refine_ls_restrained_S_all 1.031
_refine_ls_R_factor_all 0.1793
_refine_ls_R_factor_gt 0.0865
_refine_ls_shift/su_max 0.001
_refine_ls_shift/su_mean 0.000
_refine_ls_structure_factor_coef Fsqd
_refine_ls_weighting_details 'calc w = 1/[\s^2^(Fo^2^)+(0.0853P)^2^+2.6042P] where P=(Fo^2^+2Fc^2^)/3'
_refine_ls_weighting_scheme calc
_refine_ls_wR_factor_gt 0.1839
_refine_ls_wR_factor_ref 0.2609
_reflns_number_gt 4871
_reflns_number_total 10333
_reflns_threshold_expression I>2\s(I)
_cod_data_source_file pk2343.cif
_cod_data_source_block I
_cod_original_cell_volume 4638.1(7)
_cod_original_sg_symbol_H-M 'P 21/c'
_cod_database_code 2231659
_cod_database_fobs_code 2231659

loop_
_symmetry_equiv_pos_as_xyz
'x, y, z'
'-x, y+1/2, -z+1/2'
'-x, -y, -z'
'x, -y-1/2, z-1/2'

loop_
_atom_site_type_symbol
_atom_site_label
_atom_site_fract_x
_atom_site_fract_y
_atom_site_fract_z
_atom_site_U_iso_or_equiv
_atom_site_adp_type
_atom_site_calc_flag
_atom_site_refinement_flags
_atom_site_occupancy
_atom_site_symmetry_multiplicity
S S1 0.63991(6) 0.65962(9) 0.32992(7) 0.0230(3) Uani d . 1 1
S S2 0.48267(6) 0.75296(10) 0.39121(8) 0.0304(3) Uani d . 1 1
S S3 0.85528(6) 0.60975(10) 0.68288(8) 0.0286(3) Uani d . 1 1
S S4 1.00959(7) 0.52174(13) 0.61264(11) 0.0488(4) Uani d . 1 1
O O1 0.67067(16) 0.5629(3) 0.3649(2) 0.0299(8) Uani d . 1 1
O O2 0.61421(15) 0.6701(3) 0.24243(19) 0.0269(8) Uani d . 1 1
O O3 0.55384(15) 0.8286(2) 0.3102(2) 0.0258(8) Uani d . 1 1
O O4 0.82340(15) 0.7052(3) 0.6486(2) 0.0354(9) Uani d . 1 1
O O5 0.87921(16) 0.5965(3) 0.7695(2) 0.0359(9) Uani d . 1 1
O O6 0.94417(16) 0.4448(3) 0.7010(2) 0.0425(10) Uani d . 1 1
O O7 0.9183(2) 0.7617(3) 0.5384(2) 0.0476(11) Uani d . 1 1
H H7 0.9009 0.8209 0.5374 0.071 Uiso calc R 1 1
O O8 0.57919(17) 0.5072(3) 0.4670(2) 0.0327(9) Uani d . 1 1
H H8 0.5934 0.4454 0.4667 0.049 Uiso calc R 1 1
N N1 0.88022(19) 0.9783(3) 0.5172(3) 0.0329(11) Uani d . 1 1
N N2 0.82352(18) 1.0079(3) 0.4619(2) 0.0250(9) Uani d . 1 1
N N3 0.58346(16) 0.6722(3) 0.3695(2) 0.0220(9) Uani d . 1 1
H H3 0.5807 0.6215 0.4031 0.026 Uiso calc R 1 1
N N4 0.61940(17) 0.2944(3) 0.4789(2) 0.0228(9) Uani d . 1 1
N N5 0.67529(18) 0.2618(3) 0.5351(2) 0.0228(9) Uani d . 1 1
N N6 0.91276(18) 0.6036(3) 0.6451(3) 0.0313(10) Uani d . 1 1
H H6 0.9169 0.6585 0.6160 0.038 Uiso calc R 1 1
C C1 0.9816(3) 1.0621(5) 0.5914(4) 0.0582(19) Uani d . 1 1
H H1A 0.9936 0.9877 0.6054 0.087 Uiso calc R 1 1
H H1B 0.9848 1.1017 0.6413 0.087 Uiso calc R 1 1
H H1C 1.0097 1.0940 0.5659 0.087 Uiso calc R 1 1
C C2 0.9157(2) 1.0667(4) 0.5330(4) 0.0380(14) Uani d . 1 1
C C3 0.8815(2) 1.1527(4) 0.4871(4) 0.0368(14) Uani d . 1 1
C C4 0.8972(3) 1.2687(5) 0.4828(4) 0.0478(16) Uani d . 1 1
H H4A 0.9429 1.2774 0.4949 0.057 Uiso calc R 1 1
H H4B 0.8853 1.3100 0.5238 0.057 Uiso calc R 1 1
C C5 0.8603(2) 1.3084(5) 0.3963(4) 0.0453(16) Uani d . 1 1
H H5A 0.8645 1.3868 0.3948 0.054 Uiso calc R 1 1
H H5B 0.8789 1.2775 0.3575 0.054 Uiso calc R 1 1
C C6 0.7913(2) 1.2797(4) 0.3684(3) 0.0300(12) Uani d . 1 1
C C7 0.7462(2) 1.3491(4) 0.3195(3) 0.0291(12) Uani d . 1 1
H H7A 0.7589 1.4156 0.3045 0.035 Uiso calc R 1 1
C C8 0.6829(2) 1.3228(4) 0.2922(3) 0.0322(12) Uani d . 1 1
H H8A 0.6525 1.3703 0.2576 0.039 Uiso calc R 1 1
C C9 0.6642(2) 1.2273(4) 0.3156(3) 0.0323(13) Uani d . 1 1
H H9 0.6207 1.2100 0.2983 0.039 Uiso calc R 1 1
C C10 0.7083(2) 1.1564(4) 0.3640(3) 0.0268(11) Uani d . 1 1
H H10 0.6950 1.0910 0.3799 0.032 Uiso calc R 1 1
C C11 0.7721(2) 1.1805(4) 0.3896(3) 0.0267(11) Uani d . 1 1
C C12 0.8226(2) 1.1134(4) 0.4426(3) 0.0273(11) Uani d . 1 1
C C13 0.7777(2) 0.9263(4) 0.4294(3) 0.0247(11) Uani d . 1 1
C C14 0.7501(2) 0.9129(4) 0.3456(3) 0.0285(12) Uani d . 1 1
H H14 0.7609 0.9586 0.3091 0.034 Uiso calc R 1 1
C C15 0.7067(2) 0.8328(4) 0.3154(3) 0.0298(12) Uani d . 1 1
H H15 0.6875 0.8228 0.2579 0.036 Uiso calc R 1 1
C C16 0.6911(2) 0.7664(4) 0.3699(3) 0.0217(10) Uani d . 1 1
C C17 0.7199(2) 0.7789(4) 0.4539(3) 0.0232(11) Uani d . 1 1
H H17 0.7103 0.7316 0.4905 0.028 Uiso calc R 1 1
C C18 0.7627(2) 0.8606(4) 0.4841(3) 0.0247(11) Uani d . 1 1
H H18 0.7817 0.8715 0.5416 0.030 Uiso calc R 1 1
C C19 0.5410(2) 0.7528(4) 0.3555(3) 0.0239(11) Uani d . 1 1
C C20 0.5116(2) 0.9195(4) 0.2846(3) 0.0274(11) Uani d . 1 1
H H20A 0.5040 0.9519 0.3323 0.033 Uiso calc R 1 1
H H20B 0.4707 0.8977 0.2436 0.033 Uiso calc R 1 1
C C21 0.5449(2) 0.9962(4) 0.2478(4) 0.0382(14) Uani d . 1 1
H H21A 0.5191 1.0603 0.2297 0.057 Uiso calc R 1 1
H H21B 0.5518 0.9628 0.2007 0.057 Uiso calc R 1 1
H H21C 0.5855 1.0157 0.2890 0.057 Uiso calc R 1 1
C C22 0.5185(2) 0.2126(4) 0.3980(3) 0.0302(12) Uani d . 1 1
H H22A 0.5066 0.2873 0.3854 0.045 Uiso calc R 1 1
H H22B 0.4893 0.1788 0.4209 0.045 Uiso calc R 1 1
H H22C 0.5168 0.1754 0.3477 0.045 Uiso calc R 1 1
C C23 0.5837(2) 0.2068(4) 0.4591(3) 0.0225(10) Uani d . 1 1
C C24 0.6165(2) 0.1188(4) 0.5031(3) 0.0216(10) Uani d . 1 1
C C25 0.5996(2) 0.0043(4) 0.5062(3) 0.0273(12) Uani d . 1 1
H H25A 0.6133 -0.0379 0.4673 0.033 Uiso calc R 1 1
H H25B 0.5534 -0.0034 0.4907 0.033 Uiso calc R 1 1
C C26 0.6328(2) -0.0357(4) 0.5943(3) 0.0287(12) Uani d . 1 1
H H26A 0.6133 -0.0018 0.6310 0.034 Uiso calc R 1 1
H H26B 0.6267 -0.1137 0.5960 0.034 Uiso calc R 1 1
C C27 0.7019(2) -0.0116(4) 0.6251(3) 0.0249(11) Uani d . 1 1
C C28 0.7457(2) -0.0822(4) 0.6748(3) 0.0300(12) Uani d . 1 1
H H28 0.7316 -0.1468 0.6911 0.036 Uiso calc R 1 1
C C29 0.8099(3) -0.0602(4) 0.7014(3) 0.0338(13) Uani d . 1 1
H H29 0.8393 -0.1096 0.7353 0.041 Uiso calc R 1 1
C C30 0.8310(2) 0.0348(4) 0.6778(3) 0.0296(12) Uani d . 1 1
H H30 0.8747 0.0500 0.6951 0.035 Uiso calc R 1 1
C C31 0.7880(2) 0.1061(4) 0.6294(3) 0.0288(12) Uani d . 1 1
H H31 0.8024 0.1705 0.6132 0.035 Uiso calc R 1 1
C C32 0.7233(2) 0.0856(4) 0.6036(3) 0.0251(11) Uani d . 1 1
C C33 0.6746(2) 0.1558(4) 0.5512(3) 0.0217(10) Uani d . 1 1
C C34 0.7211(2) 0.3412(4) 0.5721(3) 0.0215(10) Uani d . 1 1
C C35 0.7516(2) 0.3434(4) 0.6567(3) 0.0243(11) Uani d . 1 1
H H35 0.7427 0.2914 0.6908 0.029 Uiso calc R 1 1
C C36 0.7954(2) 0.4234(4) 0.6902(3) 0.0245(11) Uani d . 1 1
H H36 0.8181 0.4248 0.7476 0.029 Uiso calc R 1 1
C C37 0.8058(2) 0.5001(4) 0.6406(3) 0.0225(11) Uani d . 1 1
C C38 0.7746(2) 0.4989(4) 0.5558(3) 0.0251(11) Uani d . 1 1
H H38 0.7821 0.5532 0.5222 0.030 Uiso calc R 1 1
C C39 0.7328(2) 0.4180(4) 0.5214(3) 0.0243(11) Uani d . 1 1
H H39 0.7120 0.4146 0.4636 0.029 Uiso calc R 1 1
C C40 0.9545(2) 0.5220(4) 0.6545(4) 0.0340(13) Uani d . 1 1
C C41 0.9835(3) 0.3542(5) 0.7199(4) 0.0536(17) Uani d . 1 1
H H41A 1.0258 0.3733 0.7585 0.064 Uiso calc R 1 1
H H41B 0.9878 0.3246 0.6694 0.064 Uiso calc R 1 1
C C42 0.9540(3) 0.2769(6) 0.7571(5) 0.075(2) Uani d . 1 1
H H42A 0.9798 0.2122 0.7706 0.112 Uiso calc R 1 1
H H42B 0.9120 0.2594 0.7185 0.112 Uiso calc R 1 1
H H42C 0.9504 0.3070 0.8073 0.112 Uiso calc R 1 1
C C43 0.9085(3) 0.7272(5) 0.4543(4) 0.0462(15) Uani d . 1 1
H H43A 0.9490 0.7030 0.4509 0.055 Uiso calc R 1 1
H H43B 0.8936 0.7885 0.4166 0.055 Uiso calc R 1 1
C C44 0.8618(3) 0.6393(5) 0.4277(4) 0.0432(15) Uani d . 1 1
H H44A 0.8574 0.6171 0.3720 0.065 Uiso calc R 1 1
H H44B 0.8210 0.6641 0.4285 0.065 Uiso calc R 1 1
H H44C 0.8761 0.5788 0.4653 0.065 Uiso calc R 1 1
C C45 0.5806(3) 0.5323(4) 0.5479(4) 0.0415(15) Uani d . 1 1
H H45A 0.5947 0.4691 0.5836 0.050 Uiso calc R 1 1
H H45B 0.5376 0.5505 0.5458 0.050 Uiso calc R 1 1
C C46 0.6234(3) 0.6228(5) 0.5839(4) 0.0492(16) Uani d . 1 1
H H46A 0.6224 0.6387 0.6387 0.074 Uiso calc R 1 1
H H46B 0.6095 0.6856 0.5487 0.074 Uiso calc R 1 1
H H46C 0.6663 0.6041 0.5882 0.074 Uiso calc R 1 1

loop_
_atom_site_aniso_label
_atom_site_aniso_U_11
_atom_site_aniso_U_22
_atom_site_aniso_U_33
_atom_site_aniso_U_12
_atom_site_aniso_U_13
_atom_site_aniso_U_23
S1 0.0252(6) 0.0213(6) 0.0217(7) 0.0029(5) 0.0071(5) -0.0010(5)
S2 0.0292(7) 0.0309(8) 0.0350(8) 0.0008(6) 0.0161(6) 0.0001(6)
S3 0.0247(7) 0.0228(7) 0.0364(8) -0.0001(5) 0.0082(6) -0.0052(6)
S4 0.0395(9) 0.0491(10) 0.0624(12) -0.0001(7) 0.0233(8) -0.0027(8)
O1 0.0339(19) 0.0236(19) 0.031(2) 0.0047(16) 0.0105(16) -0.0007(15)
O2 0.0310(19) 0.030(2) 0.0183(19) 0.0004(15) 0.0073(15) -0.0036(14)
O3 0.0292(18) 0.0232(18) 0.026(2) 0.0015(15) 0.0108(16) 0.0008(15)
O4 0.030(2) 0.0216(19) 0.054(3) 0.0012(16) 0.0142(18) -0.0043(17)
O5 0.036(2) 0.040(2) 0.030(2) -0.0021(17) 0.0082(17) -0.0061(17)
O6 0.027(2) 0.047(3) 0.050(3) 0.0079(19) 0.0093(19) -0.004(2)
O7 0.055(3) 0.038(2) 0.047(3) 0.003(2) 0.015(2) 0.0058(19)
O8 0.047(2) 0.0231(19) 0.035(2) 0.0059(17) 0.0223(18) 0.0018(16)
N1 0.023(2) 0.036(3) 0.035(3) 0.001(2) 0.005(2) 0.006(2)
N2 0.021(2) 0.028(2) 0.025(2) -0.0039(18) 0.0066(18) 0.0008(18)
N3 0.020(2) 0.020(2) 0.026(2) 0.0016(17) 0.0077(18) 0.0059(17)
N4 0.020(2) 0.024(2) 0.024(2) 0.0039(18) 0.0063(17) 0.0018(18)
N5 0.022(2) 0.023(2) 0.022(2) 0.0007(17) 0.0063(17) 0.0004(17)
N6 0.020(2) 0.026(2) 0.046(3) -0.0009(18) 0.009(2) -0.004(2)
C1 0.031(3) 0.053(4) 0.073(5) -0.006(3) -0.004(3) 0.017(4)
C2 0.027(3) 0.034(3) 0.049(4) -0.004(3) 0.009(3) 0.002(3)
C3 0.026(3) 0.036(3) 0.046(4) -0.008(2) 0.008(3) 0.000(3)
C4 0.029(3) 0.046(4) 0.059(4) -0.014(3) 0.004(3) 0.002(3)
C5 0.030(3) 0.041(4) 0.060(4) -0.010(3) 0.009(3) 0.013(3)
C6 0.031(3) 0.035(3) 0.026(3) -0.006(2) 0.012(2) 0.003(2)
C7 0.043(3) 0.025(3) 0.021(3) -0.006(2) 0.014(2) -0.001(2)
C8 0.035(3) 0.031(3) 0.032(3) 0.001(2) 0.014(3) -0.003(2)
C9 0.027(3) 0.035(3) 0.038(3) 0.005(2) 0.014(2) -0.005(2)
C10 0.025(3) 0.028(3) 0.030(3) -0.001(2) 0.014(2) 0.002(2)
C11 0.025(3) 0.028(3) 0.027(3) -0.003(2) 0.009(2) 0.000(2)
C12 0.028(3) 0.028(3) 0.028(3) -0.005(2) 0.011(2) 0.003(2)
C13 0.018(2) 0.028(3) 0.028(3) 0.000(2) 0.008(2) -0.001(2)
C14 0.028(3) 0.038(3) 0.017(3) -0.006(2) 0.005(2) 0.010(2)
C15 0.028(3) 0.035(3) 0.023(3) 0.001(2) 0.005(2) 0.003(2)
C16 0.019(2) 0.028(3) 0.020(3) 0.000(2) 0.008(2) 0.002(2)
C17 0.028(3) 0.023(3) 0.018(3) 0.000(2) 0.007(2) 0.004(2)
C18 0.024(2) 0.030(3) 0.016(3) -0.001(2) 0.002(2) 0.002(2)
C19 0.024(2) 0.020(3) 0.024(3) -0.005(2) 0.004(2) -0.007(2)
C20 0.032(3) 0.024(3) 0.027(3) 0.007(2) 0.012(2) 0.003(2)
C21 0.042(3) 0.026(3) 0.048(4) 0.013(3) 0.017(3) 0.013(3)
C22 0.033(3) 0.025(3) 0.029(3) -0.001(2) 0.006(2) -0.001(2)
C23 0.027(3) 0.027(3) 0.015(2) -0.002(2) 0.009(2) -0.003(2)
C24 0.022(2) 0.026(3) 0.018(3) -0.002(2) 0.009(2) -0.005(2)
C25 0.025(3) 0.026(3) 0.029(3) -0.003(2) 0.008(2) -0.001(2)
C26 0.038(3) 0.025(3) 0.023(3) -0.004(2) 0.011(2) -0.001(2)
C27 0.034(3) 0.021(3) 0.023(3) 0.001(2) 0.014(2) 0.000(2)
C28 0.047(3) 0.017(3) 0.028(3) -0.001(2) 0.016(3) -0.002(2)
C29 0.046(3) 0.022(3) 0.030(3) 0.011(3) 0.010(3) 0.002(2)
C30 0.030(3) 0.031(3) 0.024(3) 0.004(2) 0.005(2) -0.006(2)
C31 0.036(3) 0.018(3) 0.033(3) 0.004(2) 0.012(2) 0.002(2)
C32 0.027(3) 0.023(3) 0.022(3) 0.003(2) 0.005(2) -0.008(2)
C33 0.019(2) 0.023(3) 0.023(3) 0.001(2) 0.007(2) 0.002(2)
C34 0.022(2) 0.017(2) 0.025(3) 0.002(2) 0.007(2) 0.000(2)
C35 0.030(3) 0.026(3) 0.020(3) 0.001(2) 0.012(2) 0.002(2)
C36 0.025(3) 0.024(3) 0.025(3) 0.004(2) 0.010(2) -0.002(2)
C37 0.023(2) 0.018(2) 0.027(3) 0.005(2) 0.009(2) 0.002(2)
C38 0.020(2) 0.023(3) 0.034(3) -0.003(2) 0.012(2) 0.006(2)
C39 0.026(3) 0.025(3) 0.024(3) 0.001(2) 0.010(2) 0.004(2)
C40 0.021(3) 0.033(3) 0.045(4) -0.010(2) 0.008(2) 0.002(3)
C41 0.045(4) 0.041(4) 0.068(5) 0.001(3) 0.010(3) 0.010(3)
C42 0.048(4) 0.055(5) 0.109(7) 0.012(4) 0.011(4) 0.035(4)
C43 0.046(4) 0.055(4) 0.043(4) 0.010(3) 0.021(3) 0.011(3)
C44 0.041(3) 0.058(4) 0.034(3) -0.004(3) 0.017(3) -0.002(3)
C45 0.066(4) 0.034(3) 0.037(4) 0.002(3) 0.033(3) 0.000(3)
C46 0.038(3) 0.077(5) 0.030(4) -0.005(3) 0.008(3) -0.012(3)

loop_
_atom_type_symbol
_atom_type_description
_atom_type_scat_dispersion_real
_atom_type_scat_dispersion_imag
_atom_type_scat_source
C C 0.0033 0.0016 'International Tables Vol C Tables 4.2.6.8 and 6.1.1.4'
H H 0.0000 0.0000 'International Tables Vol C Tables 4.2.6.8 and 6.1.1.4'
N N 0.0061 0.0033 'International Tables Vol C Tables 4.2.6.8 and 6.1.1.4'
O O 0.0106 0.0060 'International Tables Vol C Tables 4.2.6.8 and 6.1.1.4'
S S 0.1246 0.1234 'International Tables Vol C Tables 4.2.6.8 and 6.1.1.4'

loop_
_geom_angle_atom_site_label_1
_geom_angle_atom_site_label_2
_geom_angle_atom_site_label_3
_geom_angle
O1 S1 O2 119.2(2)
O1 S1 N3 103.7(2)
O2 S1 N3 110.19(19)
O1 S1 C16 109.0(2)
O2 S1 C16 108.6(2)
N3 S1 C16 105.2(2)
O4 S3 O5 119.6(2)
O4 S3 N6 103.3(2)
O5 S3 N6 110.7(2)
O4 S3 C37 109.1(2)
O5 S3 C37 107.6(2)
N6 S3 C37 105.8(2)
C19 O3 C20 119.0(4)
C40 O6 C41 119.8(4)
C43 O7 H7 109.5
C45 O8 H8 109.5
C2 N1 N2 105.7(4)
N1 N2 C12 111.6(4)
N1 N2 C13 117.5(4)
C12 N2 C13 130.7(4)
C19 N3 S1 126.7(3)
C19 N3 H3 116.6
S1 N3 H3 116.6
C23 N4 N5 105.4(4)
C33 N5 N4 111.4(4)
C33 N5 C34 130.6(4)
N4 N5 C34 117.6(4)
C40 N6 S3 126.7(4)
C40 N6 H6 116.6
S3 N6 H6 116.6
C2 C1 H1A 109.5
C2 C1 H1B 109.5
H1A C1 H1B 109.5
C2 C1 H1C 109.5
H1A C1 H1C 109.5
H1B C1 H1C 109.5
N1 C2 C3 110.3(5)
N1 C2 C1 119.7(5)
C3 C2 C1 129.9(5)
C12 C3 C2 106.1(5)
C12 C3 C4 121.1(5)
C2 C3 C4 132.7(5)
C3 C4 C5 107.9(5)
C3 C4 H4A 110.1
C5 C4 H4A 110.1
C3 C4 H4B 110.1
C5 C4 H4B 110.1
H4A C4 H4B 108.4
C6 C5 C4 112.8(5)
C6 C5 H5A 109.0
C4 C5 H5A 109.0
C6 C5 H5B 109.0
C4 C5 H5B 109.0
H5A C5 H5B 107.8
C7 C6 C11 119.1(5)
C7 C6 C5 120.5(5)
C11 C6 C5 120.4(5)
C6 C7 C8 121.0(5)
C6 C7 H7A 119.5
C8 C7 H7A 119.5
C9 C8 C7 119.6(5)
C9 C8 H8A 120.2
C7 C8 H8A 120.2
C8 C9 C10 120.5(5)
C8 C9 H9 119.8
C10 C9 H9 119.8
C9 C10 C11 120.4(5)
C9 C10 H10 119.8
C11 C10 H10 119.8
C10 C11 C6 119.3(5)
C10 C11 C12 125.1(4)
C6 C11 C12 115.4(4)
N2 C12 C3 106.3(4)
N2 C12 C11 131.0(4)
C3 C12 C11 122.7(5)
C14 C13 C18 121.4(4)
C14 C13 N2 120.3(4)
C18 C13 N2 118.3(4)
C15 C14 C13 119.6(4)
C15 C14 H14 120.2
C13 C14 H14 120.2
C14 C15 C16 119.6(5)
C14 C15 H15 120.2
C16 C15 H15 120.2
C17 C16 C15 120.6(4)
C17 C16 S1 120.5(3)
C15 C16 S1 118.6(4)
C16 C17 C18 119.6(4)
C16 C17 H17 120.2
C18 C17 H17 120.2
C17 C18 C13 119.2(4)
C17 C18 H18 120.4
C13 C18 H18 120.4
O3 C19 N3 110.5(4)
O3 C19 S2 126.4(4)
N3 C19 S2 123.1(4)
O3 C20 C21 105.0(4)
O3 C20 H20A 110.7
C21 C20 H20A 110.7
O3 C20 H20B 110.7
C21 C20 H20B 110.7
H20A C20 H20B 108.8
C20 C21 H21A 109.5
C20 C21 H21B 109.5
H21A C21 H21B 109.5
C20 C21 H21C 109.5
H21A C21 H21C 109.5
H21B C21 H21C 109.5
C23 C22 H22A 109.5
C23 C22 H22B 109.5
H22A C22 H22B 109.5
C23 C22 H22C 109.5
H22A C22 H22C 109.5
H22B C22 H22C 109.5
N4 C23 C24 110.4(4)
N4 C23 C22 120.3(4)
C24 C23 C22 129.3(4)
C33 C24 C23 106.2(4)
C33 C24 C25 120.6(4)
C23 C24 C25 133.2(4)
C24 C25 C26 107.9(4)
C24 C25 H25A 110.1
C26 C25 H25A 110.1
C24 C25 H25B 110.1
C26 C25 H25B 110.1
H25A C25 H25B 108.4
C27 C26 C25 112.2(4)
C27 C26 H26A 109.2
C25 C26 H26A 109.2
C27 C26 H26B 109.2
C25 C26 H26B 109.2
H26A C26 H26B 107.9
C28 C27 C32 118.8(5)
C28 C27 C26 121.7(4)
C32 C27 C26 119.5(4)
C27 C28 C29 121.3(5)
C27 C28 H28 119.4
C29 C28 H28 119.4
C28 C29 C30 119.7(5)
C28 C29 H29 120.2
C30 C29 H29 120.2
C31 C30 C29 119.6(5)
C31 C30 H30 120.2
C29 C30 H30 120.2
C30 C31 C32 121.1(5)
C30 C31 H31 119.5
C32 C31 H31 119.5
C31 C32 C27 119.5(5)
C31 C32 C33 124.7(4)
C27 C32 C33 115.8(4)
N5 C33 C24 106.5(4)
N5 C33 C32 131.3(4)
C24 C33 C32 122.2(4)
C35 C34 C39 121.4(4)
C35 C34 N5 120.6(4)
C39 C34 N5 118.0(4)
C36 C35 C34 118.5(4)
C36 C35 H35 120.7
C34 C35 H35 120.7
C37 C36 C35 120.0(5)
C37 C36 H36 120.0
C35 C36 H36 120.0
C36 C37 C38 121.5(4)
C36 C37 S3 120.8(4)
C38 C37 S3 117.5(3)
C39 C38 C37 119.0(4)
C39 C38 H38 120.5
C37 C38 H38 120.5
C38 C39 C34 119.4(5)
C38 C39 H39 120.3
C34 C39 H39 120.3
O6 C40 N6 110.8(4)
O6 C40 S4 125.9(4)
N6 C40 S4 123.3(4)
O6 C41 C42 107.0(5)
O6 C41 H41A 110.3
C42 C41 H41A 110.3
O6 C41 H41B 110.3
C42 C41 H41B 110.3
H41A C41 H41B 108.6
C41 C42 H42A 109.5
C41 C42 H42B 109.5
H42A C42 H42B 109.5
C41 C42 H42C 109.5
H42A C42 H42C 109.5
H42B C42 H42C 109.5
O7 C43 C44 111.9(5)
O7 C43 H43A 109.2
C44 C43 H43A 109.2
O7 C43 H43B 109.2
C44 C43 H43B 109.2
H43A C43 H43B 107.9
C43 C44 H44A 109.5
C43 C44 H44B 109.5
H44A C44 H44B 109.5
C43 C44 H44C 109.5
H44A C44 H44C 109.5
H44B C44 H44C 109.5
O8 C45 C46 111.8(4)
O8 C45 H45A 109.3
C46 C45 H45A 109.3
O8 C45 H45B 109.3
C46 C45 H45B 109.3
H45A C45 H45B 107.9
C45 C46 H46A 109.5
C45 C46 H46B 109.5
H46A C46 H46B 109.5
C45 C46 H46C 109.5
H46A C46 H46C 109.5
H46B C46 H46C 109.5

loop_
_geom_bond_atom_site_label_1
_geom_bond_atom_site_label_2
_geom_bond_distance
S1 O1 1.427(3)
S1 O2 1.432(3)
S1 N3 1.659(4)
S1 C16 1.751(5)
S2 C19 1.644(5)
S3 O4 1.419(4)
S3 O5 1.421(4)
S3 N6 1.653(4)
S3 C37 1.766(5)
S4 C40 1.650(5)
O3 C19 1.332(6)
O3 C20 1.456(5)
O6 C40 1.335(6)
O6 C41 1.411(7)
O7 C43 1.465(7)
O7 H7 0.8400
O8 C45 1.431(6)
O8 H8 0.8400
N1 C2 1.341(6)
N1 N2 1.361(5)
N2 C12 1.366(6)
N2 C13 1.427(6)
N3 C19 1.359(6)
N3 H3 0.8800
N4 C23 1.338(6)
N4 N5 1.365(5)
N5 C33 1.362(6)
N5 C34 1.421(6)
N6 C40 1.365(6)
N6 H6 0.8800
C1 C2 1.486(7)
C1 H1A 0.9800
C1 H1B 0.9800
C1 H1C 0.9800
C2 C3 1.405(8)
C3 C12 1.380(7)
C3 C4 1.507(7)
C4 C5 1.527(8)
C4 H4A 0.9900
C4 H4B 0.9900
C5 C6 1.512(7)
C5 H5A 0.9900
C5 H5B 0.9900
C6 C7 1.385(7)
C6 C11 1.410(7)
C7 C8 1.386(7)
C7 H7A 0.9500
C8 C9 1.380(7)
C8 H8A 0.9500
C9 C10 1.383(7)
C9 H9 0.9500
C10 C11 1.390(6)
C10 H10 0.9500
C11 C12 1.460(7)
C13 C14 1.381(7)
C13 C18 1.388(7)
C14 C15 1.375(7)
C14 H14 0.9500
C15 C16 1.397(7)
C15 H15 0.9500
C16 C17 1.385(6)
C17 C18 1.385(6)
C17 H17 0.9500
C18 H18 0.9500
C20 C21 1.498(7)
C20 H20A 0.9900
C20 H20B 0.9900
C21 H21A 0.9800
C21 H21B 0.9800
C21 H21C 0.9800
C22 C23 1.490(7)
C22 H22A 0.9800
C22 H22B 0.9800
C22 H22C 0.9800
C23 C24 1.401(7)
C24 C33 1.372(6)
C24 C25 1.494(6)
C25 C26 1.536(7)
C25 H25A 0.9900
C25 H25B 0.9900
C26 C27 1.500(7)
C26 H26A 0.9900
C26 H26B 0.9900
C27 C28 1.385(7)
C27 C32 1.410(7)
C28 C29 1.393(7)
C28 H28 0.9500
C29 C30 1.399(7)
C29 H29 0.9500
C30 C31 1.373(7)
C30 H30 0.9500
C31 C32 1.401(7)
C31 H31 0.9500
C32 C33 1.458(6)
C34 C35 1.390(6)
C34 C39 1.393(6)
C35 C36 1.389(7)
C35 H35 0.9500
C36 C37 1.367(7)
C36 H36 0.9500
C37 C38 1.396(7)
C38 C39 1.376(6)
C38 H38 0.9500
C39 H39 0.9500
C41 C42 1.451(9)
C41 H41A 0.9900
C41 H41B 0.9900
C42 H42A 0.9800
C42 H42B 0.9800
C42 H42C 0.9800
C43 C44 1.487(8)
C43 H43A 0.9900
C43 H43B 0.9900
C44 H44A 0.9800
C44 H44B 0.9800
C44 H44C 0.9800
C45 C46 1.483(8)
C45 H45A 0.9900
C45 H45B 0.9900
C46 H46A 0.9800
C46 H46B 0.9800
C46 H46C 0.9800

loop_
_geom_hbond_atom_site_label_D
_geom_hbond_atom_site_label_H
_geom_hbond_atom_site_label_A
_geom_hbond_distance_DH
_geom_hbond_distance_HA
_geom_hbond_distance_DA
_geom_hbond_angle_DHA
N3 H3 O8 0.88 1.82 2.700(5) 174
N6 H6 O7 0.88 1.88 2.750(6) 170
O7 H7 N1 0.84 2.03 2.839(6) 161
O8 H8 N4 0.84 1.98 2.807(5) 170

loop_
_geom_torsion_atom_site_label_1
_geom_torsion_atom_site_label_2
_geom_torsion_atom_site_label_3
_geom_torsion_atom_site_label_4
_geom_torsion
C2 N1 N2 C12 -0.1(6)
C2 N1 N2 C13 175.4(4)
O1 S1 N3 C19 179.5(4)
O2 S1 N3 C19 -51.8(4)
C16 S1 N3 C19 65.1(4)
C23 N4 N5 C33 -0.7(5)
C23 N4 N5 C34 -175.2(4)
O4 S3 N6 C40 -174.6(4)
O5 S3 N6 C40 56.2(5)
C37 S3 N6 C40 -60.1(5)
N2 N1 C2 C3 -0.3(6)
N2 N1 C2 C1 -179.6(5)
N1 C2 C3 C12 0.6(7)
C1 C2 C3 C12 179.7(6)
N1 C2 C3 C4 177.9(6)
C1 C2 C3 C4 -3.0(12)
C12 C3 C4 C5 -33.0(7)
C2 C3 C4 C5 150.1(6)
C3 C4 C5 C6 49.6(7)
C4 C5 C6 C7 144.4(5)
C4 C5 C6 C11 -37.7(8)
C11 C6 C7 C8 0.8(8)
C5 C6 C7 C8 178.8(5)
C6 C7 C8 C9 1.6(8)
C7 C8 C9 C10 -1.9(8)
C8 C9 C10 C11 -0.2(8)
C9 C10 C11 C6 2.5(7)
C9 C10 C11 C12 178.1(5)
C7 C6 C11 C10 -2.8(7)
C5 C6 C11 C10 179.2(5)
C7 C6 C11 C12 -178.8(5)
C5 C6 C11 C12 3.2(7)
N1 N2 C12 C3 0.5(6)
C13 N2 C12 C3 -174.3(5)
N1 N2 C12 C11 -177.2(5)
C13 N2 C12 C11 8.1(9)
C2 C3 C12 N2 -0.6(6)
C4 C3 C12 N2 -178.3(5)
C2 C3 C12 C11 177.3(5)
C4 C3 C12 C11 -0.4(8)
C10 C11 C12 N2 18.5(9)
C6 C11 C12 N2 -165.7(5)
C10 C11 C12 C3 -158.8(5)
C6 C11 C12 C3 17.0(7)
N1 N2 C13 C14 -125.8(5)
C12 N2 C13 C14 48.6(7)
N1 N2 C13 C18 53.1(6)
C12 N2 C13 C18 -132.4(5)
C18 C13 C14 C15 0.1(7)
N2 C13 C14 C15 179.0(4)
C13 C14 C15 C16 0.2(7)
C14 C15 C16 C17 -1.5(7)
C14 C15 C16 S1 -175.7(4)
O1 S1 C16 C17 -52.2(4)
O2 S1 C16 C17 176.5(4)
N3 S1 C16 C17 58.5(4)
O1 S1 C16 C15 121.9(4)
O2 S1 C16 C15 -9.4(4)
N3 S1 C16 C15 -127.3(4)
C15 C16 C17 C18 2.6(7)
S1 C16 C17 C18 176.6(4)
C16 C17 C18 C13 -2.3(7)
C14 C13 C18 C17 1.0(7)
N2 C13 C18 C17 -178.0(4)
C20 O3 C19 N3 176.7(4)
C20 O3 C19 S2 -3.5(6)
S1 N3 C19 O3 -5.8(6)
S1 N3 C19 S2 174.4(3)
C19 O3 C20 C21 170.9(4)
N5 N4 C23 C24 0.6(5)
N5 N4 C23 C22 -179.8(4)
N4 C23 C24 C33 -0.2(5)
C22 C23 C24 C33 -179.8(5)
N4 C23 C24 C25 178.9(5)
C22 C23 C24 C25 -0.7(9)
C33 C24 C25 C26 33.2(6)
C23 C24 C25 C26 -145.9(5)
C24 C25 C26 C27 -51.6(5)
C25 C26 C27 C28 -142.9(5)
C25 C26 C27 C32 37.5(6)
C32 C27 C28 C29 -2.1(7)
C26 C27 C28 C29 178.3(5)
C27 C28 C29 C30 0.2(8)
C28 C29 C30 C31 0.8(8)
C29 C30 C31 C32 0.3(8)
C30 C31 C32 C27 -2.3(7)
C30 C31 C32 C33 -178.9(5)
C28 C27 C32 C31 3.2(7)
C26 C27 C32 C31 -177.3(4)
C28 C27 C32 C33 -180.0(4)
C26 C27 C32 C33 -0.4(7)
N4 N5 C33 C24 0.6(5)
C34 N5 C33 C24 174.1(4)
N4 N5 C33 C32 177.4(5)
C34 N5 C33 C32 -9.1(8)
C23 C24 C33 N5 -0.2(5)
C25 C24 C33 N5 -179.5(4)
C23 C24 C33 C32 -177.4(4)
C25 C24 C33 C32 3.3(7)
C31 C32 C33 N5 -21.4(8)
C27 C32 C33 N5 161.9(5)
C31 C32 C33 C24 155.0(5)
C27 C32 C33 C24 -21.7(7)
C33 N5 C34 C35 -41.2(7)
N4 N5 C34 C35 132.0(4)
C33 N5 C34 C39 140.9(5)
N4 N5 C34 C39 -45.9(6)
C39 C34 C35 C36 -1.2(7)
N5 C34 C35 C36 -179.0(4)
C34 C35 C36 C37 2.6(7)
C35 C36 C37 C38 -1.8(7)
C35 C36 C37 S3 173.7(3)
O4 S3 C37 C36 -129.6(4)
O5 S3 C37 C36 1.5(4)
N6 S3 C37 C36 119.8(4)
O4 S3 C37 C38 46.0(4)
O5 S3 C37 C38 177.1(3)
N6 S3 C37 C38 -64.5(4)
C36 C37 C38 C39 -0.6(7)
S3 C37 C38 C39 -176.1(4)
C37 C38 C39 C34 1.9(7)
C35 C34 C39 C38 -1.0(7)
N5 C34 C39 C38 176.8(4)
C41 O6 C40 N6 -178.4(5)
C41 O6 C40 S4 1.7(8)
S3 N6 C40 O6 -1.3(7)
S3 N6 C40 S4 178.6(3)
C40 O6 C41 C42 -169.4(6)

loop_
_cod_related_entry_id
_cod_related_entry_database
_cod_related_entry_code
1 ChemSpider 30656969
